data_4516178
loop_
_publ_author_name
'Jiao, Cheng-Qi'
'Sun, Meng'
'Liu, Fang'
'Zhou, Ya-Nan'
'Zhu, Yan-Yu'
'Sun, Zhen-Gang'
'Dong, Da-Peng'
'Li, Jing'

_publ_section_title
;
 Terbium Oxalatophosphonate as Efficient Multiresponsive Luminescent
 Sensors for Chromate Anions and Tryptophan Molecules.
;
_journal_issue 12
_journal_name_full 'ACS omega'
_journal_page_first 16735
_journal_page_last 16742
_journal_paper_doi 10.1021/acsomega.8b02486
_journal_volume 3
_journal_year 2018
_chemical_formula_sum 'C13 H24 N O23 P Tb2'
_chemical_formula_weight 911.14
_space_group_crystal_system monoclinic
_space_group_IT_number 14
_space_group_name_Hall '-P 2yn'
_space_group_name_H-M_alt 'P 1 21/n 1'
_atom_sites_solution_hydrogens mixed
_atom_sites_solution_primary direct
_atom_sites_solution_secondary difmap
_audit_creation_method SHELXL-2014/7
_cell_angle_alpha 90
_cell_angle_beta 109.3730(10)
_cell_angle_gamma 90
_cell_formula_units_Z 4
_cell_length_a 11.4973(10)
_cell_length_b 14.4173(13)
_cell_length_c 15.8364(14)
_cell_measurement_reflns_used 3220
_cell_measurement_temperature 273(2)
_cell_measurement_theta_max 28.05
_cell_measurement_theta_min 2.38
_cell_volume 2476.4(4)
_computing_cell_refinement 'Bruker SMART'
_computing_data_collection 'Bruker SMART'
_computing_data_reduction 'Bruker SAINT'
_computing_molecular_graphics 'Bruker SHELXTL'
_computing_publication_material 'Bruker SHELXTL'
_computing_structure_refinement 'SHELXL-2014/7 (Sheldrick, 2014)'
_computing_structure_solution 'SHELXL-2014/7 (Sheldrick, 2014)'
_diffrn_ambient_temperature 273(2)
_diffrn_measured_fraction_theta_full 0.998
_diffrn_measured_fraction_theta_max 0.998
_diffrn_measurement_device_type 'CCD area detector'
_diffrn_measurement_method 'phi and omega scans'
_diffrn_radiation_type MoK\a
_diffrn_radiation_wavelength 0.71073
_diffrn_reflns_av_R_equivalents 0.0411
_diffrn_reflns_av_unetI/netI 0.0488
_diffrn_reflns_Laue_measured_fraction_full 0.998
_diffrn_reflns_Laue_measured_fraction_max 0.998
_diffrn_reflns_limit_h_max 8
_diffrn_reflns_limit_h_min -13
_diffrn_reflns_limit_k_max 17
_diffrn_reflns_limit_k_min -15
_diffrn_reflns_limit_l_max 18
_diffrn_reflns_limit_l_min -18
_diffrn_reflns_number 12153
_diffrn_reflns_point_group_measured_fraction_full 0.998
_diffrn_reflns_point_group_measured_fraction_max 0.998
_diffrn_reflns_theta_full 24.997
_diffrn_reflns_theta_max 24.997
_diffrn_reflns_theta_min 1.963
_exptl_absorpt_coefficient_mu 5.838
_exptl_absorpt_correction_T_max 0.8218
_exptl_absorpt_correction_T_min 0.7282
_exptl_crystal_colour colorless
_exptl_crystal_density_diffrn 2.444
_exptl_crystal_description block
_exptl_crystal_F_000 1752
_exptl_crystal_size_max 0.058
_exptl_crystal_size_mid 0.047
_exptl_crystal_size_min 0.035
_refine_diff_density_max 0.804
_refine_diff_density_min -0.729
_refine_diff_density_rms 0.150
_refine_ls_extinction_method none
_refine_ls_goodness_of_fit_ref 1.001
_refine_ls_hydrogen_treatment constr
_refine_ls_matrix_type full
_refine_ls_number_parameters 380
_refine_ls_number_reflns 4351
_refine_ls_number_restraints 2
_refine_ls_restrained_S_all 1.062
_refine_ls_R_factor_all 0.0447
_refine_ls_R_factor_gt 0.0293
_refine_ls_shift/su_max 0.002
_refine_ls_shift/su_mean 0.000
_refine_ls_structure_factor_coef Fsqd
_refine_ls_weighting_details 'w=1/[\s^2^(Fo^2^)+(0.0223P)^2^] where P=(Fo^2^+2Fc^2^)/3'
_refine_ls_weighting_scheme calc
_refine_ls_wR_factor_gt 0.0545
_refine_ls_wR_factor_ref 0.0576
_reflns_Friedel_coverage 0.000
_reflns_number_gt 3503
_reflns_number_total 4351
_reflns_threshold_expression 'I > 2\s(I)'
_cod_data_source_file ao8b02486_si_001.cif
_cod_data_source_block szg247
_cod_original_sg_symbol_H-M 'P 21/n'
_cod_database_code 4516178
_shelx_shelxl_version_number 2014/7
_shelx_space_group_comment
;
The symmetry employed for this shelxl refinement is uniquely defined
by the following loop, which should always be used as a source of
symmetry information in preference to the above space-group names.
They are only intended as comments.
;
_shelx_estimated_absorpt_t_min 0.728
_shelx_estimated_absorpt_t_max 0.822

loop_
_space_group_symop_operation_xyz
'x, y, z'
'-x+1/2, y+1/2, -z+1/2'
'-x, -y, -z'
'x-1/2, -y-1/2, z-1/2'

loop_
_atom_site_label
_atom_site_type_symbol
_atom_site_fract_x
_atom_site_fract_y
_atom_site_fract_z
_atom_site_U_iso_or_equiv
_atom_site_adp_type
_atom_site_occupancy
_atom_site_site_symmetry_order
_atom_site_calc_flag
_atom_site_refinement_flags_posn
_atom_site_refinement_flags_adp
_atom_site_refinement_flags_occupancy
_atom_site_disorder_assembly
_atom_site_disorder_group
Tb1 Tb 0.02269(2) 0.58747(2) 0.82918(2) 0.01593(8) Uani 1 1 d . . . . .
Tb2 Tb 0.04454(2) 1.02902(2) 0.82099(2) 0.01634(8) Uani 1 1 d . . . . .
P1 P 0.15041(14) 0.70229(10) 1.05086(10) 0.0187(3) Uani 1 1 d . . . . .
C1 C 0.3146(5) 0.6814(4) 1.0968(4) 0.0235(14) Uani 1 1 d . . . . .
H1A H 0.3511 0.7282 1.1417 0.028 Uiso 1 1 calc R U . . .
H1B H 0.3279 0.6216 1.1265 0.028 Uiso 1 1 calc R U . . .
C2 C 0.5071(5) 0.6387(4) 1.0685(4) 0.0261(15) Uani 1 1 d . . . . .
H2A H 0.5504 0.6688 1.1249 0.031 Uiso 1 1 calc R U . . .
H2B H 0.4973 0.5738 1.0808 0.031 Uiso 1 1 calc R U . . .
C3 C 0.5841(6) 0.6457(5) 1.0080(4) 0.0303(16) Uani 1 1 d . . . . .
H3A H 0.5467 0.6090 0.9545 0.036 Uiso 1 1 calc R U . . .
H3B H 0.6658 0.6211 1.0385 0.036 Uiso 1 1 calc R U . . .
C4 C 0.5944(6) 0.7453(5) 0.9821(4) 0.0336(17) Uani 1 1 d . . . . .
H4 H 0.6301 0.7810 1.0373 0.040 Uiso 1 1 calc R U . . .
C5 C 0.4651(6) 0.7827(5) 0.9347(5) 0.0387(18) Uani 1 1 d . . . . .
H5A H 0.4703 0.8463 0.9161 0.046 Uiso 1 1 calc R U . . .
H5B H 0.4253 0.7460 0.8816 0.046 Uiso 1 1 calc R U . . .
C6 C 0.3899(6) 0.7790(4) 0.9966(5) 0.0333(17) Uani 1 1 d . . . . .
H6A H 0.4275 0.8189 1.0477 0.040 Uiso 1 1 calc R U . . .
H6B H 0.3078 0.8024 0.9655 0.040 Uiso 1 1 calc R U . . .
C7 C 0.6765(8) 0.7588(7) 0.9252(5) 0.061(3) Uani 1 1 d D . . . .
C8 C 0.2861(5) 0.5623(4) 0.7984(4) 0.0185(13) Uani 1 1 d . . . . .
C9 C 0.1904(5) 0.5596(4) 0.7019(4) 0.0210(14) Uani 1 1 d . . . . .
C10 C -0.2623(5) 0.5490(4) 0.8029(4) 0.0179(13) Uani 1 1 d . . . . .
C11 C -0.2609(5) 0.5859(4) 0.7109(4) 0.0195(13) Uani 1 1 d . . . . .
C12 C -0.0346(5) 0.8175(4) 0.8398(4) 0.0229(14) Uani 1 1 d . . . . .
C13 C 0.0765(5) 0.8089(4) 0.8065(4) 0.0235(14) Uani 1 1 d . . . . .
N1 N 0.3805(4) 0.6824(3) 1.0289(3) 0.0207(11) Uani 1 1 d . . . . .
H1D H 0.3364 0.6480 0.9817 0.025 Uiso 1 1 d R U . . .
O1 O 0.1340(3) 0.8057(3) 1.0171(2) 0.0220(9) Uani 1 1 d . . . . .
H1C H 0.0574 0.8177 0.9951 0.033 Uiso 1 1 d R U . . .
O2 O 0.1062(4) 0.6406(3) 0.9708(3) 0.0252(10) Uani 1 1 d . . . . .
O3 O 0.0979(4) 0.6876(3) 1.1240(3) 0.0260(10) Uani 1 1 d . . . . .
O4 O 0.6285(8) 0.7580(8) 0.8400(6) 0.078(4) Uani 0.635(12) 1 d . . P A 1
H4A H 0.6831 0.7672 0.8183 0.117 Uiso 0.635(12) 1 d R U P A 1
O4' O 0.6789(12) 0.8474(9) 0.9039(10) 0.061(7) Uani 0.365(12) 1 d D . P A 2
H4'C H 0.6278 0.8592 0.8523 0.073 Uiso 0.365(12) 1 d R U P A 2
O5 O 0.7793(5) 0.7274(4) 0.9513(4) 0.0691(18) Uani 1 1 d . . . . .
O6 O 0.2437(3) 0.5696(3) 0.8624(3) 0.0226(9) Uani 1 1 d . . . . .
O7 O 0.0799(3) 0.5621(3) 0.6954(2) 0.0247(10) Uani 1 1 d . . . . .
O8 O 0.3971(3) 0.5570(3) 0.8062(2) 0.0224(10) Uani 1 1 d . . . . .
O9 O 0.2358(3) 0.5543(3) 0.6402(2) 0.0252(10) Uani 1 1 d . . . . .
O10 O -0.1600(3) 0.5471(3) 0.8650(2) 0.0220(9) Uani 1 1 d . . . . .
O11 O -0.1623(3) 0.6104(3) 0.7034(3) 0.0232(10) Uani 1 1 d . . . . .
O12 O -0.3645(3) 0.5233(3) 0.8065(2) 0.0229(9) Uani 1 1 d . . . . .
O13 O -0.3650(3) 0.5861(3) 0.6493(2) 0.0198(9) Uani 1 1 d . . . . .
O14 O 0.1076(4) 0.7307(3) 0.7910(3) 0.0303(11) Uani 1 1 d . . . . .
O15 O -0.0855(4) 0.7423(3) 0.8472(3) 0.0272(10) Uani 1 1 d . . . . .
O16 O -0.0638(4) 0.8971(3) 0.8558(3) 0.0269(10) Uani 1 1 d . . . . .
O17 O 0.1266(4) 0.8844(3) 0.7978(3) 0.0273(10) Uani 1 1 d . . . . .
O18 O 0.0888(4) 0.4572(3) 0.9359(3) 0.0277(10) Uani 1 1 d . . . . .
H18A H 0.1185 0.4779 0.9890 0.042 Uiso 1 1 d R U . . .
H18B H 0.0412 0.4114 0.9334 0.042 Uiso 1 1 d R U . . .
O19 O -0.0441(4) 0.4326(3) 0.7617(3) 0.0362(11) Uani 1 1 d . . . . .
H19B H -0.0840 0.3998 0.7873 0.054 Uiso 1 1 d R U . . .
H19C H -0.0463 0.3950 0.7198 0.054 Uiso 1 1 d R U . . .
O20 O 0.1166(4) 1.0391(3) 0.9791(3) 0.0365(11) Uani 1 1 d . . . . .
H20B H 0.1821 1.0622 1.0156 0.055 Uiso 1 1 d DR U . . .
H20A H 0.0948 1.0572 1.0227 0.055 Uiso 1 1 d DR U . . .
O21 O 0.0573(4) 1.1913(3) 0.8269(3) 0.0502(15) Uani 1 1 d . . . . .
H21B H 0.1104 1.2337 0.8314 0.075 Uiso 1 1 d R U . . .
H21C H 0.0023 1.2287 0.8313 0.075 Uiso 1 1 d R U . . .
O2W O 0.1981(5) 0.3265(4) 0.7913(4) 0.0662(17) Uani 1 1 d . . . . .
H2WA H 0.2405 0.3235 0.7564 0.099 Uiso 1 1 d R U . . .
H2WB H 0.1588 0.3743 0.7655 0.099 Uiso 1 1 d R U . . .
O1W O 0.3585(8) 1.0173(8) 0.0552(6) 0.068(3) Uani 0.635(12) 1 d . . P A 1
O1W' O 0.460(5) 0.984(2) 0.011(3) 0.19(3) Uani 0.365(12) 1 d . . P A 2

loop_
_atom_site_aniso_label
_atom_site_aniso_U_11
_atom_site_aniso_U_22
_atom_site_aniso_U_33
_atom_site_aniso_U_23
_atom_site_aniso_U_13
_atom_site_aniso_U_12
Tb1 0.01400(15) 0.01759(16) 0.01734(15) -0.00135(13) 0.00672(12) -0.00117(12)
Tb2 0.01362(15) 0.01733(16) 0.01965(16) 0.00035(13) 0.00763(12) 0.00020(12)
P1 0.0210(9) 0.0182(9) 0.0177(8) -0.0014(7) 0.0075(7) -0.0003(7)
C1 0.026(3) 0.033(4) 0.013(3) 0.008(3) 0.008(3) 0.004(3)
C2 0.025(4) 0.028(4) 0.023(4) 0.007(3) 0.005(3) 0.011(3)
C3 0.023(4) 0.043(4) 0.029(4) -0.001(3) 0.015(3) 0.003(3)
C4 0.021(4) 0.053(5) 0.031(4) 0.004(4) 0.015(3) 0.002(3)
C5 0.032(4) 0.044(5) 0.048(5) 0.018(4) 0.024(4) 0.004(3)
C6 0.028(4) 0.029(4) 0.049(5) 0.016(3) 0.021(4) 0.003(3)
C7 0.047(6) 0.094(8) 0.039(5) 0.036(5) 0.010(4) 0.004(5)
C8 0.021(3) 0.013(3) 0.024(3) 0.006(3) 0.010(3) 0.003(2)
C9 0.022(4) 0.015(3) 0.026(4) -0.003(3) 0.007(3) -0.003(2)
C10 0.018(3) 0.015(3) 0.022(3) -0.001(3) 0.008(3) 0.001(2)
C11 0.023(4) 0.011(3) 0.027(3) 0.001(3) 0.012(3) 0.001(3)
C12 0.018(3) 0.028(4) 0.019(3) 0.002(3) 0.003(3) -0.001(3)
C13 0.021(3) 0.028(4) 0.022(3) 0.003(3) 0.008(3) 0.002(3)
N1 0.019(3) 0.025(3) 0.017(3) 0.000(2) 0.005(2) -0.004(2)
O1 0.021(2) 0.024(2) 0.019(2) 0.0032(19) 0.0040(18) 0.0042(18)
O2 0.029(2) 0.021(2) 0.026(2) -0.008(2) 0.009(2) -0.0001(19)
O3 0.031(2) 0.025(2) 0.028(2) 0.002(2) 0.018(2) 0.0041(19)
O4 0.056(6) 0.142(12) 0.047(7) 0.022(7) 0.031(5) 0.003(6)
O4' 0.037(9) 0.096(16) 0.057(11) 0.058(11) 0.024(8) 0.034(9)
O5 0.058(4) 0.077(4) 0.094(5) 0.030(4) 0.053(4) 0.029(3)
O6 0.018(2) 0.029(3) 0.022(2) 0.0025(19) 0.0092(19) 0.0034(18)
O7 0.015(2) 0.041(3) 0.018(2) -0.0032(19) 0.0046(19) -0.0029(19)
O8 0.014(2) 0.034(3) 0.021(2) -0.0054(19) 0.0083(19) -0.0019(18)
O9 0.021(2) 0.040(3) 0.017(2) 0.0027(19) 0.010(2) 0.0065(19)
O10 0.020(2) 0.026(3) 0.019(2) 0.0029(19) 0.006(2) 0.0004(18)
O11 0.016(2) 0.028(3) 0.026(2) 0.0037(19) 0.0081(19) -0.0064(18)
O12 0.015(2) 0.031(3) 0.023(2) 0.003(2) 0.0079(19) 0.0001(19)
O13 0.012(2) 0.027(2) 0.020(2) 0.0052(19) 0.0045(19) -0.0001(18)
O14 0.037(3) 0.016(2) 0.051(3) 0.004(2) 0.032(2) 0.002(2)
O15 0.027(2) 0.023(3) 0.036(3) 0.001(2) 0.018(2) -0.002(2)
O16 0.027(2) 0.017(2) 0.043(3) 0.000(2) 0.021(2) 0.0033(19)
O17 0.029(2) 0.017(2) 0.048(3) 0.000(2) 0.028(2) -0.0025(19)
O18 0.033(3) 0.023(2) 0.027(2) -0.002(2) 0.009(2) -0.0059(19)
O19 0.057(3) 0.021(3) 0.036(3) -0.007(2) 0.024(3) -0.010(2)
O20 0.036(3) 0.054(3) 0.020(2) -0.005(2) 0.009(2) -0.004(2)
O21 0.048(3) 0.021(3) 0.102(4) -0.006(3) 0.052(3) -0.005(2)
O2W 0.054(4) 0.086(5) 0.069(4) 0.005(3) 0.035(3) -0.010(3)
O1W 0.051(6) 0.075(8) 0.069(7) 0.022(6) 0.009(5) 0.011(5)
O1W' 0.32(8) 0.02(2) 0.12(3) 0.001(17) -0.07(4) -0.01(2)

loop_
_atom_type_symbol
_atom_type_description
_atom_type_scat_dispersion_real
_atom_type_scat_dispersion_imag
_atom_type_scat_source
C C 0.0033 0.0016 'International Tables Vol C Tables 4.2.6.8 and 6.1.1.4'
H H 0.0000 0.0000 'International Tables Vol C Tables 4.2.6.8 and 6.1.1.4'
N N 0.0061 0.0033 'International Tables Vol C Tables 4.2.6.8 and 6.1.1.4'
O O 0.0106 0.0060 'International Tables Vol C Tables 4.2.6.8 and 6.1.1.4'
P P 0.1023 0.0942 'International Tables Vol C Tables 4.2.6.8 and 6.1.1.4'
Tb Tb -0.1723 4.1537 'International Tables Vol C Tables 4.2.6.8 and 6.1.1.4'

loop_
_geom_angle_atom_site_label_1
_geom_angle_atom_site_label_2
_geom_angle_atom_site_label_3
_geom_angle
_geom_angle_site_symmetry_1
_geom_angle_site_symmetry_3
O2 Tb1 O11 137.96(13) . .
O2 Tb1 O10 87.99(13) . .
O11 Tb1 O10 68.27(12) . .
O2 Tb1 O6 75.63(13) . .
O11 Tb1 O6 140.07(13) . .
O10 Tb1 O6 148.14(13) . .
O2 Tb1 O14 83.46(14) . .
O11 Tb1 O14 89.71(14) . .
O10 Tb1 O14 135.19(13) . .
O6 Tb1 O14 70.65(13) . .
O2 Tb1 O7 139.68(13) . .
O11 Tb1 O7 73.82(13) . .
O10 Tb1 O7 132.12(13) . .
O6 Tb1 O7 67.00(12) . .
O14 Tb1 O7 70.61(13) . .
O2 Tb1 O18 69.26(13) . .
O11 Tb1 O18 131.10(13) . .
O10 Tb1 O18 75.60(12) . .
O6 Tb1 O18 73.10(13) . .
O14 Tb1 O18 138.91(14) . .
O7 Tb1 O18 111.62(13) . .
O2 Tb1 O19 134.44(14) . .
O11 Tb1 O19 72.85(14) . .
O10 Tb1 O19 73.54(13) . .
O6 Tb1 O19 98.59(13) . .
O14 Tb1 O19 138.13(13) . .
O7 Tb1 O19 68.06(13) . .
O18 Tb1 O19 65.94(14) . .
O2 Tb1 O15 70.36(13) . .
O11 Tb1 O15 69.59(13) . .
O10 Tb1 O15 72.46(12) . .
O6 Tb1 O15 124.56(13) . .
O14 Tb1 O15 63.22(12) . .
O7 Tb1 O15 119.75(13) . .
O18 Tb1 O15 128.57(12) . .
O19 Tb1 O15 136.32(13) . .
O21 Tb2 O8 80.33(15) . 2_556
O21 Tb2 O12 95.40(16) . 2_456
O8 Tb2 O12 72.14(13) 2_556 2_456
O21 Tb2 O17 149.61(13) . .
O8 Tb2 O17 77.11(13) 2_556 .
O12 Tb2 O17 96.77(14) 2_456 .
O21 Tb2 O20 84.31(16) . .
O8 Tb2 O20 142.55(14) 2_556 .
O12 Tb2 O20 143.64(13) 2_456 .
O17 Tb2 O20 101.59(15) . .
O21 Tb2 O13 72.40(13) . 2_456
O8 Tb2 O13 127.82(13) 2_556 2_456
O12 Tb2 O13 67.34(12) 2_456 2_456
O17 Tb2 O13 137.95(13) . 2_456
O20 Tb2 O13 78.12(13) . 2_456
O21 Tb2 O9 78.10(15) . 2_556
O8 Tb2 O9 67.84(13) 2_556 2_556
O12 Tb2 O9 139.98(12) 2_456 2_556
O17 Tb2 O9 74.68(13) . 2_556
O20 Tb2 O9 75.68(13) . 2_556
O13 Tb2 O9 142.06(13) 2_456 2_556
O21 Tb2 O16 143.18(13) . .
O8 Tb2 O16 129.67(13) 2_556 .
O12 Tb2 O16 78.33(14) 2_456 .
O17 Tb2 O16 66.87(13) . .
O20 Tb2 O16 80.46(14) . .
O13 Tb2 O16 71.74(13) 2_456 .
O9 Tb2 O16 128.97(13) 2_556 .
O3 P1 O2 117.7(2) . .
O3 P1 O1 111.4(2) . .
O2 P1 O1 107.9(2) . .
O3 P1 C1 107.6(2) . .
O2 P1 C1 104.9(2) . .
O1 P1 C1 106.6(3) . .
N1 C1 P1 114.6(4) . .
N1 C1 H1A 108.6 . .
P1 C1 H1A 108.6 . .
N1 C1 H1B 108.6 . .
P1 C1 H1B 108.6 . .
H1A C1 H1B 107.6 . .
C3 C2 N1 113.2(5) . .
C3 C2 H2A 108.9 . .
N1 C2 H2A 108.9 . .
C3 C2 H2B 108.9 . .
N1 C2 H2B 108.9 . .
H2A C2 H2B 107.7 . .
C2 C3 C4 110.6(5) . .
C2 C3 H3A 109.5 . .
C4 C3 H3A 109.5 . .
C2 C3 H3B 109.5 . .
C4 C3 H3B 109.5 . .
H3A C3 H3B 108.1 . .
C3 C4 C7 113.8(6) . .
C3 C4 C5 108.6(5) . .
C7 C4 C5 111.0(6) . .
C3 C4 H4 107.7 . .
C7 C4 H4 107.7 . .
C5 C4 H4 107.7 . .
C6 C5 C4 110.0(5) . .
C6 C5 H5A 109.7 . .
C4 C5 H5A 109.7 . .
C6 C5 H5B 109.7 . .
C4 C5 H5B 109.7 . .
H5A C5 H5B 108.2 . .
N1 C6 C5 112.2(5) . .
N1 C6 H6A 109.2 . .
C5 C6 H6A 109.2 . .
N1 C6 H6B 109.2 . .
C5 C6 H6B 109.2 . .
H6A C6 H6B 107.9 . .
O5 C7 O4 112.9(9) . .
O5 C7 O4' 110.5(9) . .
O5 C7 C4 118.8(7) . .
O4 C7 C4 119.3(8) . .
O4' C7 C4 110.2(9) . .
O8 C8 O6 125.5(6) . .
O8 C8 C9 117.6(5) . .
O6 C8 C9 116.9(5) . .
O7 C9 O9 128.1(6) . .
O7 C9 C8 116.8(5) . .
O9 C9 C8 115.1(5) . .
O12 C10 O10 127.4(5) . .
O12 C10 C11 116.4(5) . .
O10 C10 C11 116.2(5) . .
O11 C11 O13 126.0(5) . .
O11 C11 C10 119.0(5) . .
O13 C11 C10 114.9(5) . .
O16 C12 O15 127.7(6) . .
O16 C12 C13 117.0(5) . .
O15 C12 C13 115.3(5) . .
O14 C13 O17 126.5(5) . .
O14 C13 C12 118.0(5) . .
O17 C13 C12 115.4(5) . .
C6 N1 C1 111.3(4) . .
C6 N1 C2 111.0(4) . .
C1 N1 C2 110.0(4) . .
C6 N1 H1D 108.2 . .
C1 N1 H1D 108.0 . .
C2 N1 H1D 108.3 . .
P1 O1 H1C 108.8 . .
P1 O2 Tb1 163.2(3) . .
C7 O4 H4A 108.6 . .
C7 O4' H4'C 111.8 . .
C8 O6 Tb1 119.2(4) . .
C9 O7 Tb1 119.7(4) . .
C8 O8 Tb2 119.9(4) . 2_546
C9 O9 Tb2 118.7(4) . 2_546
C10 O10 Tb1 118.1(3) . .
C11 O11 Tb1 118.0(4) . .
C10 O12 Tb2 121.4(3) . 2_446
C11 O13 Tb2 119.9(3) . 2_446
C13 O14 Tb1 123.9(4) . .
C12 O15 Tb1 118.2(4) . .
C12 O16 Tb2 118.7(4) . .
C13 O17 Tb2 121.6(4) . .
Tb1 O18 H18A 110.0 . .
Tb1 O18 H18B 120.8 . .
H18A O18 H18B 111.0 . .
Tb1 O19 H19B 115.7 . .
Tb1 O19 H19C 146.5 . .
H19B O19 H19C 97.8 . .
Tb2 O20 H20B 131.6 . .
Tb2 O20 H20A 141.7 . .
H20B O20 H20A 76.2 . .
Tb2 O21 H21B 139.0 . .
Tb2 O21 H21C 126.6 . .
H21B O21 H21C 94.1 . .
H2WA O2W H2WB 93.3 . .

loop_
_geom_bond_atom_site_label_1
_geom_bond_atom_site_label_2
_geom_bond_distance
_geom_bond_site_symmetry_2
Tb1 O2 2.260(4) .
Tb1 O11 2.407(4) .
Tb1 O10 2.421(4) .
Tb1 O6 2.431(4) .
Tb1 O14 2.445(4) .
Tb1 O7 2.445(4) .
Tb1 O18 2.471(4) .
Tb1 O19 2.484(4) .
Tb1 O15 2.616(4) .
Tb2 O21 2.345(4) .
Tb2 O8 2.360(4) 2_556
Tb2 O12 2.365(4) 2_456
Tb2 O17 2.367(4) .
Tb2 O20 2.367(4) .
Tb2 O13 2.410(3) 2_456
Tb2 O9 2.421(4) 2_556
Tb2 O16 2.436(4) .
P1 O3 1.489(4) .
P1 O2 1.493(4) .
P1 O1 1.574(4) .
P1 C1 1.808(6) .
C1 N1 1.506(7) .
C1 H1A 0.9700 .
C1 H1B 0.9700 .
C2 C3 1.508(7) .
C2 N1 1.518(7) .
C2 H2A 0.9700 .
C2 H2B 0.9700 .
C3 C4 1.509(8) .
C3 H3A 0.9700 .
C3 H3B 0.9700 .
C4 C7 1.518(9) .
C4 C5 1.524(8) .
C4 H4 0.9800 .
C5 C6 1.508(8) .
C5 H5A 0.9700 .
C5 H5B 0.9700 .
C6 N1 1.500(7) .
C6 H6A 0.9700 .
C6 H6B 0.9700 .
C7 O5 1.203(9) .
C7 O4 1.278(11) .
C7 O4' 1.324(9) .
C8 O8 1.244(6) .
C8 O6 1.266(6) .
C8 C9 1.560(8) .
C9 O7 1.240(6) .
C9 O9 1.253(6) .
C10 O12 1.250(6) .
C10 O10 1.259(6) .
C10 C11 1.556(8) .
C11 O11 1.231(6) .
C11 O13 1.268(7) .
C12 O16 1.245(7) .
C12 O15 1.256(7) .
C12 C13 1.540(8) .
C13 O14 1.231(7) .
C13 O17 1.260(7) .
N1 H1D 0.9000 .
O1 H1C 0.8500 .
O4 H4A 0.8200 .
O4' H4'C 0.8500 .
O8 Tb2 2.360(4) 2_546
O9 Tb2 2.421(4) 2_546
O12 Tb2 2.365(4) 2_446
O13 Tb2 2.410(3) 2_446
O18 H18A 0.8501 .
O18 H18B 0.8500 .
O19 H19B 0.8500 .
O19 H19C 0.8499 .
O20 H20B 0.8501 .
O20 H20A 0.8500 .
O21 H21B 0.8500 .
O21 H21C 0.8501 .
O2W H2WA 0.8500 .
O2W H2WB 0.8501 .
O1W' O1W' 1.20(10) 3_675
